data_4126363
loop_
_publ_author_name
'Benke, Bahiru Punja'
'Aich, Pulakesh'
'Kim, Younghoon'
'Kim, Kyung Lock'
'Rohman, Md Rumum'
'Hong, Soonsang'
'Hwang, In-Chul'
'Lee, Eun Hui'
'Roh, Joon Ho'
'Kim, Kimoon'

_publ_section_title
;
 Iodide-Selective Synthetic Ion Channels Based on Shape-Persistent Organic
 Cages.
;
_journal_issue 22
_journal_name_full 'Journal of the American Chemical Society'
_journal_page_first 7432
_journal_page_last 7435
_journal_paper_doi 10.1021/jacs.7b02708
_journal_volume 139
_journal_year 2017
_chemical_formula_sum 'C600 H660 N54 O24 Zn6'
_chemical_formula_weight 9404.00
_space_group_crystal_system cubic
_space_group_IT_number 222
_space_group_name_Hall '-P 4a 2bc 3'
_space_group_name_H-M_alt 'P n -3 n'
_symmetry_space_group_name_Hall '-P 4a 2bc 3'
_symmetry_space_group_name_H-M 'P n -3 n :2'
_atom_sites_solution_hydrogens mixed
_atom_sites_solution_primary direct
_atom_sites_solution_secondary difmap
_audit_creation_method SHELXL-2014/7
_cell_angle_alpha 90
_cell_angle_beta 90
_cell_angle_gamma 90
_cell_formula_units_Z 2
_cell_length_a 39.819(5)
_cell_length_b 39.819(5)
_cell_length_c 39.819(5)
_cell_measurement_temperature 243(2)
_cell_volume 63135(14)
_computing_cell_refinement 'HKL3000 (Z. Otwinowski and W. Minor, 1997)'
_computing_data_collection 'PAL ADSC Quantum-210 ADX Program'
_computing_data_reduction 'HKL3000 (Z. Otwinowski and W. Minor, 1997)'
_computing_molecular_graphics 'SHELXL-2014/7 (Sheldrick, 2014)'
_computing_publication_material 'SHELXL-2014/7 (Sheldrick, 2014)'
_computing_structure_refinement 'SHELXL-2014/7 (Sheldrick, 2014)'
_computing_structure_solution 'SHELXL-2014/7 (Sheldrick, 2014)'
_diffrn_ambient_temperature 243(2)
_diffrn_measured_fraction_theta_full 0.988
_diffrn_measured_fraction_theta_max 0.988
_diffrn_measurement_device_type 'CCD area detector'
_diffrn_measurement_method \w-scan
_diffrn_radiation_type synchrotron
_diffrn_radiation_wavelength 0.900
_diffrn_reflns_av_R_equivalents 0.0176
_diffrn_reflns_av_unetI/netI 0.0157
_diffrn_reflns_Laue_measured_fraction_full 0.988
_diffrn_reflns_Laue_measured_fraction_max 0.988
_diffrn_reflns_limit_h_max 37
_diffrn_reflns_limit_h_min -37
_diffrn_reflns_limit_k_max 26
_diffrn_reflns_limit_k_min -26
_diffrn_reflns_limit_l_max 25
_diffrn_reflns_limit_l_min -25
_diffrn_reflns_number 16846
_diffrn_reflns_point_group_measured_fraction_full 0.988
_diffrn_reflns_point_group_measured_fraction_max 0.988
_diffrn_reflns_theta_full 24.996
_diffrn_reflns_theta_max 24.996
_diffrn_reflns_theta_min 2.423
_diffrn_source 'PLSII 2D bending magnet'
_exptl_absorpt_coefficient_mu 0.258
_exptl_absorpt_correction_type empirical
_exptl_absorpt_process_details 'Scalepack (Otwinowski & Minor, 1997)'
_exptl_crystal_colour purple
_exptl_crystal_density_diffrn 0.495
_exptl_crystal_density_method 'not measured'
_exptl_crystal_description stick
_exptl_crystal_F_000 10020
_exptl_crystal_size_max 0.6
_exptl_crystal_size_mid 0.6
_exptl_crystal_size_min 0.6
_refine_diff_density_max 0.699
_refine_diff_density_min -0.479
_refine_diff_density_rms 0.053
_refine_ls_extinction_coef 0.0000(2)
_refine_ls_extinction_expression Fc^*^=kFc[1+0.001xFc^2^\l^3^/sin(2\q)]^-1/4^
_refine_ls_extinction_method 'SHELXL-2014/7 (Sheldrick 2014'
_refine_ls_goodness_of_fit_ref 1.548
_refine_ls_hydrogen_treatment constr
_refine_ls_matrix_type full
_refine_ls_number_parameters 200
_refine_ls_number_reflns 4541
_refine_ls_number_restraints 40
_refine_ls_restrained_S_all 1.572
_refine_ls_R_factor_all 0.1784
_refine_ls_R_factor_gt 0.1400
_refine_ls_shift/su_max 5.399
_refine_ls_shift/su_mean 0.105
_refine_ls_structure_factor_coef Fsqd
_refine_ls_weighting_details 'w=1/[\s^2^(Fo^2^)+(0.2000P)^2^] where P=(Fo^2^+2Fc^2^)/3'
_refine_ls_weighting_scheme calc
_refine_ls_wR_factor_gt 0.3715
_refine_ls_wR_factor_ref 0.4396
_reflns_Friedel_coverage 0.000
_reflns_number_gt 2200
_reflns_number_total 4541
_reflns_threshold_expression 'I > 2\s(I)'
_cod_data_source_file ja7b02708_si_002.cif
_cod_data_source_block Zn-PB-DPB
_cod_original_cell_volume 63135(22)
_cod_database_code 4126363
_shelx_shelxl_version_number 2014/7
_shelx_space_group_comment
;
The symmetry employed for this shelxl refinement is uniquely defined
by the following loop, which should always be used as a source of
symmetry information in preference to the above space-group names.
They are only intended as comments.
;

loop_
_space_group_symop_operation_xyz
'x, y, z'
'-x+1/2, -y+1/2, z'
'-x+1/2, y, -z+1/2'
'x, -y+1/2, -z+1/2'
'z, x, y'
'z, -x+1/2, -y+1/2'
'-z+1/2, -x+1/2, y'
'-z+1/2, x, -y+1/2'
'y, z, x'
'-y+1/2, z, -x+1/2'
'y, -z+1/2, -x+1/2'
'-y+1/2, -z+1/2, x'
'y, x, -z+1/2'
'-y+1/2, -x+1/2, -z+1/2'
'y, -x+1/2, z'
'-y+1/2, x, z'
'x, z, -y+1/2'
'-x+1/2, z, y'
'-x+1/2, -z+1/2, -y+1/2'
'x, -z+1/2, y'
'z, y, -x+1/2'
'z, -y+1/2, x'
'-z+1/2, y, x'
'-z+1/2, -y+1/2, -x+1/2'
'-x, -y, -z'
'x-1/2, y-1/2, -z'
'x-1/2, -y, z-1/2'
'-x, y-1/2, z-1/2'
'-z, -x, -y'
'-z, x-1/2, y-1/2'
'z-1/2, x-1/2, -y'
'z-1/2, -x, y-1/2'
'-y, -z, -x'
'y-1/2, -z, x-1/2'
'-y, z-1/2, x-1/2'
'y-1/2, z-1/2, -x'
'-y, -x, z-1/2'
'y-1/2, x-1/2, z-1/2'
'-y, x-1/2, -z'
'y-1/2, -x, -z'
'-x, -z, y-1/2'
'x-1/2, -z, -y'
'x-1/2, z-1/2, y-1/2'
'-x, z-1/2, -y'
'-z, -y, x-1/2'
'-z, y-1/2, -x'
'z-1/2, -y, -x'
'z-1/2, y-1/2, x-1/2'

loop_
_atom_site_label
_atom_site_type_symbol
_atom_site_fract_x
_atom_site_fract_y
_atom_site_fract_z
_atom_site_U_iso_or_equiv
_atom_site_adp_type
_atom_site_occupancy
_atom_site_site_symmetry_order
_atom_site_calc_flag
_atom_site_refinement_flags_posn
_atom_site_refinement_flags_adp
_atom_site_refinement_flags_occupancy
_atom_site_disorder_assembly
_atom_site_disorder_group
Zn1 Zn 0.2500 0.94701(5) 0.2500 0.1975(12) Uani 1 4 d S T P . .
O1A O 0.52370(19) 1.02313(19) 0.4255(2) 0.249(3) Uani 1 1 d . . . . .
N1A N 0.2568(3) 0.95477(14) 0.30092(17) 0.200(2) Uani 1 1 d . . . . .
N2A N 0.4488(3) 0.9756(3) 0.4005(3) 0.255(4) Uani 1 1 d . . . . .
C1A C 0.2300(4) 0.9557(2) 0.3245(3) 0.215(3) Uani 1 1 d . . . . .
C2A C 0.2469(4) 0.9560(2) 0.3576(3) 0.237(4) Uani 1 1 d . . . . .
H2A H 0.2358 0.9560 0.3784 0.285 Uiso 1 1 calc R U . . .
C3A C 0.2803(3) 0.9563(2) 0.3537(3) 0.234(4) Uani 1 1 d . . . . .
H3A H 0.2965 0.9572 0.3708 0.281 Uiso 1 1 calc R U . . .
C4A C 0.2864(4) 0.95505(19) 0.3186(3) 0.205(3) Uani 1 1 d . . . . .
C5A C 0.3179(4) 0.9547(2) 0.3036(3) 0.208(3) Uani 1 1 d . . . . .
C6A C 0.3475(3) 0.9538(4) 0.3272(2) 0.216(3) Uani 1 1 d . . . . .
C7A C 0.3555(3) 0.9256(3) 0.3444(4) 0.274(5) Uani 1 1 d . . . . .
H7A H 0.3423 0.9063 0.3415 0.329 Uiso 1 1 calc R U . . .
C8A C 0.3821(4) 0.9243(4) 0.3659(4) 0.281(5) Uani 1 1 d . . . . .
H8A H 0.3869 0.9041 0.3773 0.337 Uiso 1 1 calc R U . . .
C9A C 0.4021(3) 0.9521(4) 0.3713(3) 0.239(4) Uani 1 1 d . . . . .
C10A C 0.3942(3) 0.9806(3) 0.3547(3) 0.234(3) Uani 1 1 d . . . . .
H10A H 0.4072 1.0000 0.3579 0.281 Uiso 1 1 calc R U . . .
C11A C 0.3662(3) 0.9815(3) 0.3324(3) 0.242(4) Uani 1 1 d . . . . .
H11A H 0.3607 1.0016 0.3213 0.290 Uiso 1 1 calc R U . . .
C12A C 0.4311(3) 0.9515(3) 0.3954(3) 0.247(5) Uani 1 1 d . . . . .
H12A H 0.4356 0.9315 0.4071 0.296 Uiso 1 1 calc R U . . .
C13A C 0.4744(3) 0.9703(4) 0.4277(3) 0.279(5) Uani 1 1 d . . . . .
H13A H 0.4969 0.9696 0.4179 0.335 Uiso 1 1 calc R U . . .
H13B H 0.4702 0.9489 0.4391 0.335 Uiso 1 1 calc R U . . .
C14A C 0.4721(9) 0.9999(4) 0.4536(9) 0.243(9) Uani 1 1 d . . . . .
C15A C 0.4985(6) 1.0224(9) 0.4485(5) 0.243(10) Uani 1 1 d . . . . .
C16A C 0.5139(2) 1.0359(2) 0.3927(2) 0.276(4) Uani 1 1 d . . . . .
H16A H 0.4948 1.0229 0.3843 0.331 Uiso 0.677(6) 1 calc R U P A 1
H16B H 0.5066 1.0593 0.3950 0.331 Uiso 0.677(6) 1 calc R U P A 1
H16C H 0.5060 1.0592 0.3947 0.331 Uiso 0.323(6) 1 calc R U P A 2
H16D H 0.4957 1.0223 0.3834 0.331 Uiso 0.323(6) 1 calc R U P A 2
C1B C 0.2235 0.8737 0.2516 0.256(8) Uiso 0.5 1 d . . P . .
H1B H 0.2062 0.8853 0.2526 0.307 Uiso 0.5 1 d R U P . .
C2B C 0.2500 0.8225 0.2500 0.221(6) Uiso 1 4 d S . P . .
C3B C 0.2500 0.7866 0.2500 0.243(7) Uiso 1 4 d S . P . .
C4B C 0.2716 0.7683 0.2331 0.294(10) Uiso 0.5 1 d . . P . .
H4B H 0.2849 0.7808 0.2230 0.352 Uiso 0.5 1 d R U P . .
C5B C 0.2480 0.8398 0.2787 0.268(8) Uiso 0.5 1 d . . P . .
H5B H 0.2470 0.8265 0.2947 0.322 Uiso 0.5 1 d R U P . .
C21A C 0.5403 1.0342 0.3696 0.52(2) Uiso 0.677(6) 1 d D U P A 1
H21A H 0.5396 1.0118 0.3595 0.624 Uiso 0.677(6) 1 calc R U P A 1
H21B H 0.5613 1.0356 0.3824 0.624 Uiso 0.677(6) 1 calc R U P A 1
C22A C 0.5427 1.0585 0.3420 0.544(17) Uiso 0.677(6) 1 d D U P A 1
H22A H 0.5202 1.0662 0.3357 0.653 Uiso 0.677(6) 1 calc R U P A 1
H22B H 0.5558 1.0781 0.3493 0.653 Uiso 0.677(6) 1 calc R U P A 1
C23A C 0.5590 1.0426 0.3131 1.06(5) Uiso 0.677(6) 1 d D U P A 1
H23A H 0.5460 1.0231 0.3058 1.278 Uiso 0.677(6) 1 calc R U P A 1
H23B H 0.5815 1.0349 0.3194 1.278 Uiso 0.677(6) 1 calc R U P A 1
C24A C 0.5615 1.0669 0.2855 1.41(7) Uiso 0.677(6) 1 d D U P A 1
H24A H 0.5389 1.0746 0.2792 1.697 Uiso 0.677(6) 1 calc R U P A 1
H24B H 0.5745 1.0865 0.2927 1.697 Uiso 0.677(6) 1 calc R U P A 1
C25A C 0.5778 1.0511 0.2565 1.67(9) Uiso 0.677(6) 1 d D U P A 1
H25A H 0.5647 1.0315 0.2493 2.008 Uiso 0.677(6) 1 calc R U P A 1
H25B H 0.6003 1.0434 0.2628 2.008 Uiso 0.677(6) 1 calc R U P A 1
C26A C 0.5802 1.0754 0.2289 1.77(11) Uiso 0.677(6) 1 d D U P A 1
H26A H 0.5583 1.0846 0.2224 2.118 Uiso 0.677(6) 1 calc R U P A 1
H26B H 0.5960 1.0936 0.2337 2.118 Uiso 0.677(6) 1 calc R U P A 1
C27A C 0.5930 1.0520 0.2050 2.0(2) Uiso 0.677(6) 1 d D . P A 1
H27A H 0.5776 1.0503 0.1862 3.000 Uiso 0.677(6) 1 calc R U P A 1
H27B H 0.5954 1.0301 0.2155 3.000 Uiso 0.677(6) 1 calc R U P A 1
H27C H 0.6147 1.0596 0.1970 3.000 Uiso 0.677(6) 1 calc R U P A 1
C21B C 0.5453 1.0342 0.3696 0.209(10) Uiso 0.323(6) 1 d D U P A 2
H21C H 0.5391 1.0393 0.3463 0.251 Uiso 0.323(6) 1 calc R U P A 2
H21D H 0.5623 1.0504 0.3770 0.251 Uiso 0.323(6) 1 calc R U P A 2
C22B C 0.5583 1.0000 0.3722 0.355(18) Uiso 0.323(6) 1 d D U P A 2
H22C H 0.5409 0.9835 0.3666 0.426 Uiso 0.323(6) 1 calc R U P A 2
H22D H 0.5666 0.9955 0.3949 0.426 Uiso 0.323(6) 1 calc R U P A 2
C23B C 0.5858 0.9987 0.3478 0.94(7) Uiso 0.323(6) 1 d D U P A 2
H23C H 0.5769 1.0013 0.3250 1.131 Uiso 0.323(6) 1 calc R U P A 2
H23D H 0.5972 0.9769 0.3491 1.131 Uiso 0.323(6) 1 calc R U P A 2
C24B C 0.6098 1.0258 0.3548 1.24(9) Uiso 0.323(6) 1 d D U P A 2
H24C H 0.6281 1.0252 0.3384 1.491 Uiso 0.323(6) 1 calc R U P A 2
H24D H 0.5985 1.0476 0.3530 1.491 Uiso 0.323(6) 1 calc R U P A 2
C25B C 0.6234 1.0216 0.3889 1.34(11) Uiso 0.323(6) 1 d D U P A 2
H25C H 0.6050 1.0222 0.4053 1.607 Uiso 0.323(6) 1 calc R U P A 2
H25D H 0.6347 0.9998 0.3907 1.607 Uiso 0.323(6) 1 calc R U P A 2
C26B C 0.6473 1.0487 0.3959 1.38(13) Uiso 0.323(6) 1 d D U P A 2
H26C H 0.6563 1.0461 0.4187 1.659 Uiso 0.323(6) 1 calc R U P A 2
H26D H 0.6360 1.0704 0.3946 1.659 Uiso 0.323(6) 1 calc R U P A 2
C27B C 0.6749 1.0474 0.3715 1.06(15) Uiso 0.323(6) 1 d D . P A 2
H27D H 0.6808 1.0242 0.3671 1.590 Uiso 0.323(6) 1 calc R U P A 2
H27E H 0.6942 1.0591 0.3805 1.590 Uiso 0.323(6) 1 calc R U P A 2
H27F H 0.6678 1.0580 0.3508 1.590 Uiso 0.323(6) 1 calc R U P A 2
N7 N 0.2500 0.8944(3) 0.2500 0.207(4) Uiso 1 4 d S . P . .

loop_
_atom_site_aniso_label
_atom_site_aniso_U_11
_atom_site_aniso_U_22
_atom_site_aniso_U_33
_atom_site_aniso_U_23
_atom_site_aniso_U_13
_atom_site_aniso_U_12
Zn1 0.1849(13) 0.2226(18) 0.1849(13) 0.000 0.000 0.000
O1A 0.237(6) 0.285(6) 0.226(7) 0.055(6) -0.050(5) 0.067(5)
N1A 0.202(7) 0.231(6) 0.166(6) -0.003(4) -0.001(6) -0.003(4)
N2A 0.244(9) 0.240(8) 0.282(9) 0.062(7) -0.050(7) 0.046(6)
C1A 0.223(12) 0.238(8) 0.185(10) 0.002(5) 0.003(11) -0.011(7)
C2A 0.238(11) 0.292(10) 0.182(10) 0.022(6) 0.005(9) 0.012(7)
C3A 0.198(9) 0.335(11) 0.169(9) 0.002(6) 0.007(7) 0.019(7)
C4A 0.185(9) 0.238(7) 0.193(11) 0.006(6) -0.018(11) 0.010(6)
C5A 0.198(11) 0.250(8) 0.176(10) 0.011(6) -0.013(9) 0.006(6)
C6A 0.202(9) 0.230(10) 0.216(8) 0.027(8) -0.037(7) 0.008(8)
C7A 0.268(12) 0.244(12) 0.311(12) 0.060(9) -0.076(9) 0.000(8)
C8A 0.293(13) 0.223(11) 0.326(14) 0.043(9) -0.082(10) 0.022(10)
C9A 0.246(10) 0.219(10) 0.253(10) 0.055(9) -0.040(8) 0.049(9)
C10A 0.245(9) 0.218(9) 0.239(8) 0.041(7) -0.063(7) 0.011(7)
C11A 0.242(10) 0.227(10) 0.257(10) 0.025(7) -0.058(8) 0.016(8)
C12A 0.252(12) 0.233(11) 0.256(9) 0.070(9) -0.064(9) 0.031(8)
C13A 0.248(10) 0.329(13) 0.261(10) 0.069(10) -0.113(8) 0.090(9)
C14A 0.201(14) 0.213(12) 0.31(3) 0.094(16) -0.086(16) 0.039(15)
C15A 0.28(3) 0.28(2) 0.171(15) 0.053(14) -0.059(14) 0.12(3)
C16A 0.308(10) 0.308(10) 0.210(8) 0.082(7) -0.077(8) 0.053(8)

loop_
_atom_type_symbol
_atom_type_description
_atom_type_scat_dispersion_real
_atom_type_scat_dispersion_imag
_atom_type_scat_source
C C 0.0060 0.0030 'International Tables Vol C Tables 4.2.6.8 and 6.1.1.4'
H H 0.0000 0.0000 'International Tables Vol C Tables 4.2.6.8 and 6.1.1.4'
N N 0.0110 0.0060 'International Tables Vol C Tables 4.2.6.8 and 6.1.1.4'
O O 0.0190 0.0100 'International Tables Vol C Tables 4.2.6.8 and 6.1.1.4'
Zn Zn 0.0180 2.2080 'International Tables Vol C Tables 4.2.6.8 and 6.1.1.4'

loop_
_geom_angle_atom_site_label_1
_geom_angle_atom_site_label_2
_geom_angle_atom_site_label_3
_geom_angle
_geom_angle_site_symmetry_1
_geom_angle_site_symmetry_3
N1A Zn1 N1A 88.72(5) 21 3
N1A Zn1 N1A 162.8(3) 21 23
N1A Zn1 N1A 88.72(5) 3 23
N1A Zn1 N1A 88.72(5) 21 .
N1A Zn1 N1A 162.8(3) 3 .
N1A Zn1 N1A 88.73(5) 23 .
N1A Zn1 N7 98.59(16) 21 .
N1A Zn1 N7 98.59(16) 3 .
N1A Zn1 N7 98.59(16) 23 .
N1A Zn1 N7 98.59(16) . .
C15A O1A C16A 114.5(8) . .
C4A N1A C1A 107.8(8) . .
C4A N1A Zn1 128.1(8) . .
C1A N1A Zn1 123.5(8) . .
C12A N2A C13A 114.1(11) . .
C5A C1A N1A 127.5(12) 23 .
C5A C1A C2A 128.3(15) 23 .
N1A C1A C2A 104.2(10) . .
C3A C2A C1A 110.4(10) . .
C3A C2A H2A 124.8 . .
C1A C2A H2A 124.8 . .
C2A C3A C4A 106.5(9) . .
C2A C3A H3A 126.8 . .
C4A C3A H3A 126.7 . .
N1A C4A C5A 123.6(11) . .
N1A C4A C3A 111.1(10) . .
C5A C4A C3A 125.3(12) . .
C1A C5A C4A 126.6(10) 21 .
C1A C5A C6A 117.3(13) 21 .
C4A C5A C6A 116.0(11) . .
C11A C6A C7A 118.1(10) . .
C11A C6A C5A 120.6(12) . .
C7A C6A C5A 121.3(14) . .
C6A C7A C8A 122.3(11) . .
C6A C7A H7A 118.8 . .
C8A C7A H7A 118.9 . .
C7A C8A C9A 120.8(12) . .
C7A C8A H8A 119.5 . .
C9A C8A H8A 119.6 . .
C10A C9A C8A 117.6(12) . .
C10A C9A C12A 120.4(15) . .
C8A C9A C12A 122.0(13) . .
C9A C10A C11A 120.6(10) . .
C9A C10A H10A 119.7 . .
C11A C10A H10A 119.7 . .
C6A C11A C10A 120.5(10) . .
C6A C11A H11A 119.7 . .
C10A C11A H11A 119.8 . .
N2A C12A C9A 123.0(13) . .
N2A C12A H12A 118.4 . .
C9A C12A H12A 118.6 . .
N2A C13A C14A 109.3(9) . .
N2A C13A H13A 109.9 . .
C14A C13A H13A 109.9 . .
N2A C13A H13B 109.6 . .
C14A C13A H13B 109.9 . .
H13A C13A H13B 108.3 . .
C15A C14A C15A 127(3) 6_566 .
C15A C14A C13A 123(3) 6_566 .
C15A C14A C13A 110(4) . .
C14A C15A O1A 115(3) 12_665 .
C14A C15A C14A 113(3) 12_665 .
O1A C15A C14A 132(4) . .
C21A C16A O1A 111.8(7) . .
O1A C16A C21B 107.5(7) . .
C21A C16A H16A 109.2 . .
O1A C16A H16A 109.3 . .
C21A C16A H16B 109.2 . .
O1A C16A H16B 109.3 . .
H16A C16A H16B 107.9 . .
O1A C16A H16C 110.3 . .
C21B C16A H16C 110.2 . .
O1A C16A H16D 110.3 . .
C21B C16A H16D 110.2 . .
H16C C16A H16D 108.5 . .
N7 C1B C5B 130.9(4) . 23
N7 C1B C1B 56.1(2) . 21
C5B C1B C1B 96.707(2) 23 21
N7 C1B C1B 56.1(2) . 23
C5B C1B C1B 87.884(2) 23 23
C1B C1B C1B 90.0 21 23
N7 C1B C5B 93.3(3) . .
C5B C1B C5B 54.029(1) 23 .
C1B C1B C5B 43.251(1) 21 .
C1B C1B C5B 94.595(2) 23 .
N7 C1B H1B 108.3 . .
C5B C1B H1B 120.3 23 .
C1B C1B H1B 126.0 21 .
C1B C1B H1B 126.0 23 .
C5B C1B H1B 139.4 . .
C5B C2B C5B 117.911(1) 21 23
C5B C2B C5B 74.577(1) 21 3
C5B C2B C5B 74.577(1) 23 3
C5B C2B C5B 74.569(1) 21 .
C5B C2B C5B 74.6 23 .
C5B C2B C5B 117.908(1) 3 .
C5B C2B C3B 121.0 21 .
C5B C2B C3B 121.044(1) 23 .
C5B C2B C3B 121.0 3 .
C5B C2B C3B 121.0 . .
C4B C3B C4B 72.106(1) 21 3
C4B C3B C4B 112.674(1) 21 23
C4B C3B C4B 72.1 3 23
C4B C3B C4B 72.1 21 .
C4B C3B C4B 112.7 3 .
C4B C3B C4B 72.1 23 .
C4B C3B C2B 123.7 21 .
C4B C3B C2B 123.7 3 .
C4B C3B C2B 123.7 23 .
C4B C3B C2B 123.7 . .
C3B C4B C4B 121.8 . 24_565
C3B C4B C4B 54.0 . 21
C4B C4B C4B 81.9 24_565 21
C3B C4B C4B 53.9 . 23
C4B C4B C4B 96.3 24_565 23
C4B C4B C4B 90.0 21 23
C3B C4B C4B 93.5 . 4_565
C4B C4B C4B 50.4 24_565 4_565
C4B C4B C4B 94.7 21 4_565
C4B C4B C4B 47.8 23 4_565
C3B C4B H4B 109.5 . .
C4B C4B H4B 127.6 24_565 .
C4B C4B H4B 125.0 21 .
C4B C4B H4B 123.9 23 .
C4B C4B H4B 140.2 4_565 .
C2B C5B C1B 116.9 . 21
C2B C5B C5B 52.7 . 21
C1B C5B C5B 83.1 21 21
C2B C5B C5B 52.7 . 23
C1B C5B C5B 91.239(1) 21 23
C5B C5B C5B 89.995(1) 21 23
C2B C5B C1B 85.2 . .
C1B C5B C1B 48.9 21 .
C5B C5B C1B 90.8 21 .
C5B C5B C1B 42.898(1) 23 .
C2B C5B H5B 109.5 . .
C1B C5B H5B 133.2 21 .
C5B C5B H5B 122.9 21 .
C5B C5B H5B 123.3 23 .
C1B C5B H5B 145.8 . .
C16A C21A C22A 120.6(3) . .
C16A C21A H21A 107.2 . .
C22A C21A H21A 107.2 . .
C16A C21A H21B 107.2 . .
C22A C21A H21B 107.2 . .
H21A C21A H21B 106.8 . .
C23A C22A C21A 109.453(1) . .
C23A C22A H22A 109.8 . .
C21A C22A H22A 109.8 . .
C23A C22A H22B 109.8 . .
C21A C22A H22B 109.8 . .
H22A C22A H22B 108.2 . .
C22A C23A C24A 109.452(2) . .
C22A C23A H23A 109.8 . .
C24A C23A H23A 109.8 . .
C22A C23A H23B 109.8 . .
C24A C23A H23B 109.8 . .
H23A C23A H23B 108.2 . .
C25A C24A C23A 109.5 . .
C25A C24A H24A 109.8 . .
C23A C24A H24A 109.8 . .
C25A C24A H24B 109.8 . .
C23A C24A H24B 109.8 . .
H24A C24A H24B 108.2 . .
C24A C25A C26A 109.465(1) . .
C24A C25A H25A 109.8 . .
C26A C25A H25A 109.8 . .
C24A C25A H25B 109.8 . .
C26A C25A H25B 109.8 . .
H25A C25A H25B 108.2 . .
C27A C26A C25A 95.342(2) . .
C27A C26A H26A 112.7 . .
C25A C26A H26A 112.7 . .
C27A C26A H26B 112.7 . .
C25A C26A H26B 112.7 . .
H26A C26A H26B 110.2 . .
C26A C27A H27A 124.0 . .
C26A C27A H27B 124.0 . .
H27A C27A H27B 91.8 . .
C26A C27A H27C 124.0 . .
H27A C27A H27C 91.8 . .
H27B C27A H27C 91.8 . .
C22B C21B C16A 106.6(3) . .
C22B C21B H21C 110.4 . .
C16A C21B H21C 110.4 . .
C22B C21B H21D 110.4 . .
C16A C21B H21D 110.4 . .
H21C C21B H21D 108.6 . .
C21B C22B C23B 104.5 . .
C21B C22B H22C 110.9 . .
C23B C22B H22C 110.9 . .
C21B C22B H22D 110.9 . .
C23B C22B H22D 110.9 . .
H22C C22B H22D 108.9 . .
C22B C23B C24B 109.5 . .
C22B C23B H23C 109.8 . .
C24B C23B H23C 109.8 . .
C22B C23B H23D 109.8 . .
C24B C23B H23D 109.8 . .
H23C C23B H23D 108.2 . .
C25B C24B C23B 109.497(2) . .
C25B C24B H24C 109.8 . .
C23B C24B H24C 109.8 . .
C25B C24B H24D 109.8 . .
C23B C24B H24D 109.8 . .
H24C C24B H24D 108.2 . .
C26B C25B C24B 109.504(2) . .
C26B C25B H25C 109.8 . .
C24B C25B H25C 109.8 . .
C26B C25B H25D 109.8 . .
C24B C25B H25D 109.8 . .
H25C C25B H25D 108.2 . .
C25B C26B C27B 109.4 . .
C25B C26B H26C 109.8 . .
C27B C26B H26C 109.8 . .
C25B C26B H26D 109.8 . .
C27B C26B H26D 109.8 . .
H26C C26B H26D 108.2 . .
C26B C27B H27D 112.2 . .
C26B C27B H27E 112.2 . .
H27D C27B H27E 106.6 . .
C26B C27B H27F 112.2 . .
H27D C27B H27F 106.6 . .
H27E C27B H27F 106.6 . .
C1B N7 C1B 67.8(4) . 23
C1B N7 C1B 67.8(4) . 21
C1B N7 C1B 104.1(8) 23 21
C1B N7 C1B 104.1(8) . 3
C1B N7 C1B 67.8(4) 23 3
C1B N7 C1B 67.8(4) 21 3
C1B N7 Zn1 128.0(4) . .
C1B N7 Zn1 127.9(4) 23 .
C1B N7 Zn1 127.9(4) 21 .
C1B N7 Zn1 127.9(4) 3 .

loop_
_geom_bond_atom_site_label_1
_geom_bond_atom_site_label_2
_geom_bond_distance
_geom_bond_site_symmetry_2
Zn1 N1A 2.069(7) 21
Zn1 N1A 2.069(7) 3
Zn1 N1A 2.069(7) 23
Zn1 N1A 2.069(7) .
Zn1 N7 2.093(12) .
O1A C15A 1.359(14) .
O1A C16A 1.455(9) .
N1A C4A 1.372(9) .
N1A C1A 1.423(12) .
N2A C12A 1.205(10) .
N2A C13A 1.503(11) .
C1A C5A 1.364(11) 23
C1A C2A 1.480(13) .
C2A C3A 1.339(9) .
C2A H2A 0.9400 .
C3A C4A 1.416(12) .
C3A H3A 0.9400 .
C4A C5A 1.389(11) .
C5A C1A 1.364(11) 21
C5A C6A 1.509(12) .
C6A C11A 1.344(10) .
C6A C7A 1.352(12) .
C7A C8A 1.363(13) .
C7A H7A 0.9400 .
C8A C9A 1.381(12) .
C8A H8A 0.9400 .
C9A C10A 1.350(10) .
C9A C12A 1.502(14) .
C10A C11A 1.425(11) .
C10A H10A 0.9400 .
C11A H11A 0.9400 .
C12A H12A 0.9400 .
C13A C14A 1.57(3) .
C13A H13A 0.9800 .
C13A H13B 0.9800 .
C14A C15A 1.342(19) 6_566
C14A C15A 1.397(15) .
C15A C14A 1.342(19) 12_665
C16A C21A 1.399(10) .
C16A C21B 1.554(10) .
C16A H16A 0.9800 .
C16A H16B 0.9800 .
C16A H16C 0.9800 .
C16A H16D 0.9800 .
C1B N7 1.342(7) .
C1B C5B 1.36141(19) 23
C1B C1B 1.49644(18) 21
C1B C1B 1.49645(17) 23
C1B C5B 1.9854(2) .
C1B H1B 0.8300 .
C2B C5B 1.33576(15) 21
C2B C5B 1.33576(15) 23
C2B C5B 1.33575(15) 3
C2B C5B 1.33592(14) .
C2B C3B 1.42856(18) .
C3B C4B 1.31214(15) 21
C3B C4B 1.31214(15) 3
C3B C4B 1.31214(15) 23
C3B C4B 1.31214(16) .
C4B C4B 1.48464(16) 24_565
C4B C4B 1.54435(19) 21
C4B C4B 1.54454(17) 23
C4B C4B 1.9853(2) 4_565
C4B H4B 0.8300 .
C5B C1B 1.36135(13) 21
C5B C5B 1.61843(19) 21
C5B C5B 1.61866(17) 23
C5B H5B 0.8300 .
C21A C22A 1.46715(18) .
C21A H21A 0.9800 .
C21A H21B 0.9800 .
C22A C23A 1.46652(19) .
C22A H22A 0.9800 .
C22A H22B 0.9800 .
C23A C24A 1.46801(17) .
C23A H23A 0.9800 .
C23A H23B 0.9800 .
C24A C25A 1.46679(17) .
C24A H24A 0.9800 .
C24A H24B 0.9800 .
C25A C26A 1.46684(13) .
C25A H25A 0.9800 .
C25A H25B 0.9800 .
C26A C27A 1.42626(14) .
C26A H26A 0.9800 .
C26A H26B 0.9800 .
C27A H27A 1.1046 .
C27A H27B 1.1046 .
C27A H27C 1.1046 .
C21B C22B 1.46066(19) .
C21B H21C 0.9800 .
C21B H21D 0.9800 .
C22B C23B 1.46638(17) .
C22B H22C 0.9800 .
C22B H22D 0.9800 .
C23B C24B 1.46717(18) .
C23B H23C 0.9800 .
C23B H23D 0.9800 .
C24B C25B 1.46714(16) .
C24B H24C 0.9800 .
C24B H24D 0.9800 .
C25B C26B 1.4663(2) .
C25B H25C 0.9800 .
C25B H25D 0.9800 .
C26B C27B 1.46744(17) .
C26B H26C 0.9800 .
C26B H26D 0.9800 .
C27B H27D 0.9969 .
C27B H27E 0.9969 .
C27B H27F 0.9969 .
N7 C1B 1.342(7) 23
N7 C1B 1.342(7) 21
N7 C1B 1.342(7) 3

loop_
_geom_torsion_atom_site_label_1
_geom_torsion_atom_site_label_2
_geom_torsion_atom_site_label_3
_geom_torsion_atom_site_label_4
_geom_torsion
_geom_torsion_site_symmetry_1
_geom_torsion_site_symmetry_4
C4A N1A C1A C5A -177.7(8) . 23
Zn1 N1A C1A C5A -6.1(11) . 23
C4A N1A C1A C2A -0.9(8) . .
Zn1 N1A C1A C2A 170.8(5) . .
C5A C1A C2A C3A 178.7(9) 23 .
N1A C1A C2A C3A 1.8(10) . .
C1A C2A C3A C4A -2.0(11) . .
C1A N1A C4A C5A -179.3(7) . .
Zn1 N1A C4A C5A 9.6(11) . .
C1A N1A C4A C3A -0.3(9) . .
Zn1 N1A C4A C3A -171.4(6) . .
C2A C3A C4A N1A 1.5(11) . .
C2A C3A C4A C5A -179.6(8) . .
N1A C4A C5A C1A 3.4(13) . 21
C3A C4A C5A C1A -175.4(9) . 21
N1A C4A C5A C6A -177.8(9) . .
C3A C4A C5A C6A 3.3(13) . .
C1A C5A C6A C11A 73.9(12) 21 .
C4A C5A C6A C11A -105.0(11) . .
C1A C5A C6A C7A -108.2(11) 21 .
C4A C5A C6A C7A 72.9(12) . .
C11A C6A C7A C8A -1.8(17) . .
C5A C6A C7A C8A -179.8(12) . .
C6A C7A C8A C9A 0.5(19) . .
C7A C8A C9A C10A 0.7(18) . .
C7A C8A C9A C12A 178.5(11) . .
C8A C9A C10A C11A -0.4(15) . .
C12A C9A C10A C11A -178.3(10) . .
C7A C6A C11A C10A 2.0(16) . .
C5A C6A C11A C10A 180.0(10) . .
C9A C10A C11A C6A -0.9(15) . .
C13A N2A C12A C9A 175.1(9) . .
C10A C9A C12A N2A -2.0(19) . .
C8A C9A C12A N2A -179.8(14) . .
C12A N2A C13A C14A -129(2) . .
N2A C13A C14A C15A 79.3(14) . 6_566
N2A C13A C14A C15A -103.4(11) . .
C16A O1A C15A C14A -105.2(12) . 12_665
C16A O1A C15A C14A 79.5(12) . .
C15A C14A C15A C14A 4(2) 6_566 12_665
C13A C14A C15A C14A -173.3(5) . 12_665
C15A C14A C15A O1A 179.3(6) 6_566 .
C13A C14A C15A O1A 2.1(15) . .
C15A O1A C16A C21A -176.4(18) . .
C15A O1A C16A C21B -178.7(18) . .
C5B C2B C3B C4B -131.983(0) 21 21
C5B C2B C3B C4B 48.017(0) 23 21
C5B C2B C3B C4B -41.983(0) 3 21
C5B C2B C3B C4B 138.025(0) . 21
C5B C2B C3B C4B 138.017(0) 21 3
C5B C2B C3B C4B -41.983(0) 23 3
C5B C2B C3B C4B -132.0 3 3
C5B C2B C3B C4B 48.025(0) . 3
C5B C2B C3B C4B 48.017(0) 21 23
C5B C2B C3B C4B -131.983(0) 23 23
C5B C2B C3B C4B 138.0 3 23
C5B C2B C3B C4B -41.975(0) . 23
C5B C2B C3B C4B -41.990(1) 21 .
C5B C2B C3B C4B 138.010(0) 23 .
C5B C2B C3B C4B 48.010(1) 3 .
C5B C2B C3B C4B -132.0 . .
C4B C3B C4B C4B -48.913(1) 21 24_565
C4B C3B C4B C4B 12.085(0) 3 24_565
C4B C3B C4B C4B 73.1 23 24_565
C2B C3B C4B C4B -167.909(0) . 24_565
C4B C3B C4B C4B 61.0 3 21
C4B C3B C4B C4B 122.003(0) 23 21
C2B C3B C4B C4B -118.996(0) . 21
C4B C3B C4B C4B -122.003(1) 21 23
C4B C3B C4B C4B -61.005(1) 3 23
C2B C3B C4B C4B 119.0 . 23
C4B C3B C4B C4B -93.331(1) 21 4_565
C4B C3B C4B C4B -32.333(0) 3 4_565
C4B C3B C4B C4B 28.672(0) 23 4_565
C2B C3B C4B C4B 147.7 . 4_565
C5B C2B C5B C1B 56.262(0) 21 21
C5B C2B C5B C1B -69.179(2) 23 21
C5B C2B C5B C1B -6.454(2) 3 21
C3B C2B C5B C1B 173.539(1) . 21
C5B C2B C5B C5B -125.441(1) 23 21
C5B C2B C5B C5B -62.716(1) 3 21
C3B C2B C5B C5B 117.3 . 21
C5B C2B C5B C5B 125.441(1) 21 23
C5B C2B C5B C5B 62.7 3 23
C3B C2B C5B C5B -117.283(1) . 23
C5B C2B C5B C1B 94.752(0) 21 .
C5B C2B C5B C1B -30.689(1) 23 .
C5B C2B C5B C1B 32.036(1) 3 .
C3B C2B C5B C1B -148.0 . .
O1A C16A C21A C22A -150.6(5) . .
C16A C21A C22A C23A -149.9(5) . .
C21A C22A C23A C24A -179.974(1) . .
C22A C23A C24A C25A -179.979(2) . .
C23A C24A C25A C26A -179.984(1) . .
C24A C25A C26A C27A -174.142(1) . .
O1A C16A C21B C22B 51.4(7) . .
C16A C21B C22B C23B 175.0(4) . .
C21B C22B C23B C24B 54.997(0) . .
C22B C23B C24B C25B 59.983(1) . .
C23B C24B C25B C26B -179.972(2) . .
C24B C25B C26B C27B -59.997(0) . .
C5B C1B N7 C1B 50.1(3) 23 23
C1B C1B N7 C1B 116.8(5) 21 23
C5B C1B N7 C1B 93.3(2) . 23
C5B C1B N7 C1B -66.68(18) 23 21
C1B C1B N7 C1B -116.8(5) 23 21
C5B C1B N7 C1B -23.5(2) . 21
C5B C1B N7 C1B -8.27(5) 23 3
C1B C1B N7 C1B 58.4(2) 21 3
C1B C1B N7 C1B -58.4(2) 23 3
C5B C1B N7 C1B 34.929(13) . 3
C5B C1B N7 Zn1 171.73(5) 23 .
C1B C1B N7 Zn1 -121.6(2) 21 .
C1B C1B N7 Zn1 121.6(2) 23 .
C5B C1B N7 Zn1 -145.070(13) . .
